data_2019006
loop_
_publ_author_name
'Moreno-Fuquen, Rodolfo'
'Hernandez, Geraldine'
'Kennedy, Alan R.'
'Morrison, Catriona A.'

_publ_section_title
;
 Supramolecular study, Hirshfeld analysis and theoretical study of
 6-methoxyquinoline <i>N</i>-oxide dihydrate
;
_journal_coeditor_code TP3021
_journal_issue 6
_journal_name_full 'Acta Crystallographica Section C'
_journal_page_first 665
_journal_page_last 670
_journal_paper_doi 10.1107/S0108270113011979
_journal_volume 69
_journal_year 2013
_chemical_formula_iupac 'C10 H9 N O2 , 2H2 O'
_chemical_formula_moiety 'C10 H9 N O2, 2(H2 O)'
_chemical_formula_sum 'C10 H13 N O4'
_chemical_formula_weight 211.21
_chemical_melting_point 386.0(10)
_chemical_name_systematic
;
6-Ethoxyquinoline N-oxide dihydrate
;
_space_group_IT_number 4
_symmetry_cell_setting monoclinic
_symmetry_space_group_name_Hall 'P 2yb'
_symmetry_space_group_name_H-M 'P 1 21 1'
_atom_sites_solution_hydrogens geom
_atom_sites_solution_primary direct
_atom_sites_solution_secondary difmap
_audit_creation_method SHELXL97
_cell_angle_alpha 90.00
_cell_angle_beta 105.864(4)
_cell_angle_gamma 90.00
_cell_formula_units_Z 2
_cell_length_a 5.0000(2)
_cell_length_b 17.1211(6)
_cell_length_c 6.4421(3)
_cell_measurement_reflns_used 2837
_cell_measurement_temperature 123
_cell_measurement_theta_max 25.98
_cell_measurement_theta_min 3.50
_cell_volume 530.48(4)
_computing_cell_refinement 'CrysAlis CCD (Oxford Diffraction, 2009)'
_computing_data_collection 'CrysAlis CCD (Oxford Diffraction, 2009)'
_computing_data_reduction 'CrysAlis CCD (Oxford Diffraction, 2009)'
_computing_molecular_graphics
;
ORTEP-3 for Windows (Farrugia, 1997) and Mercury (Macrae <i>et al.</i>,
2008)
;
_computing_publication_material 'WinGX (Farrugia, 1999)'
_computing_structure_refinement 'SHELXL97 (Sheldrick, 2008)'
_computing_structure_solution 'SHELXS97 (Sheldrick, 2008)'
_diffrn_ambient_temperature 123
_diffrn_measured_fraction_theta_full 0.998
_diffrn_measured_fraction_theta_max 0.998
_diffrn_measurement_device_type 'Oxford Gemini S'
_diffrn_measurement_method \w
_diffrn_radiation_monochromator graphite
_diffrn_radiation_source 'fine-focus sealed tube'
_diffrn_radiation_type MoK\a
_diffrn_radiation_wavelength 0.71073
_diffrn_reflns_av_R_equivalents 0.0165
_diffrn_reflns_av_sigmaI/netI 0.0361
_diffrn_reflns_limit_h_max 6
_diffrn_reflns_limit_h_min -6
_diffrn_reflns_limit_k_max 21
_diffrn_reflns_limit_k_min -20
_diffrn_reflns_limit_l_max 7
_diffrn_reflns_limit_l_min -7
_diffrn_reflns_number 2836
_diffrn_reflns_theta_full 25.98
_diffrn_reflns_theta_max 25.98
_diffrn_reflns_theta_min 3.50
_diffrn_standards_decay_% 0
_diffrn_standards_interval_time 120
_diffrn_standards_number 0
_exptl_absorpt_coefficient_mu 0.103
_exptl_absorpt_correction_T_max 1.000
_exptl_absorpt_correction_T_min 0.965
_exptl_absorpt_correction_type multi-scan
_exptl_absorpt_process_details '(CrysAlis PRO, Oxford Diffraction, 2009)'
_exptl_crystal_colour 'pale yellow'
_exptl_crystal_density_diffrn 1.322
_exptl_crystal_density_method 'not measured'
_exptl_crystal_description prism
_exptl_crystal_F_000 224
_exptl_crystal_size_max 0.21
_exptl_crystal_size_mid 0.16
_exptl_crystal_size_min 0.12
_refine_diff_density_max 0.152
_refine_diff_density_min -0.151
_refine_ls_extinction_method none
_refine_ls_goodness_of_fit_ref 1.053
_refine_ls_hydrogen_treatment mixed
_refine_ls_matrix_type full
_refine_ls_number_parameters 153
_refine_ls_number_reflns 1928
_refine_ls_number_restraints 1
_refine_ls_restrained_S_all 1.052
_refine_ls_R_factor_all 0.0406
_refine_ls_R_factor_gt 0.0350
_refine_ls_shift/su_max 0.000
_refine_ls_shift/su_mean 0.000
_refine_ls_structure_factor_coef Fsqd
_refine_ls_weighting_details 'calc w = 1/[\s^2^(Fo^2^)+(0.0363P)^2^+0.0351P] where P=(Fo^2^+2Fc^2^)/3'
_refine_ls_weighting_scheme calc
_refine_ls_wR_factor_gt 0.0757
_refine_ls_wR_factor_ref 0.0793
_reflns_number_gt 1760
_reflns_number_total 1928
_reflns_threshold_expression I>2\s(I)
_cod_data_source_file tp3021.cif
_cod_data_source_block I
_cod_original_sg_symbol_H-M 'P 21'
_cod_database_code 2019006
_cod_database_fobs_code 2019006

loop_
_symmetry_equiv_pos_as_xyz
'x, y, z'
'-x, y+1/2, -z'

loop_
_atom_site_type_symbol
_atom_site_label
_atom_site_fract_x
_atom_site_fract_y
_atom_site_fract_z
_atom_site_U_iso_or_equiv
_atom_site_adp_type
_atom_site_calc_flag
_atom_site_refinement_flags
_atom_site_occupancy
_atom_site_symmetry_multiplicity
O O1 0.5089(3) 0.79875(8) 0.7368(2) 0.0280(4) Uani d . 1 1
O O2 1.0341(3) 1.06063(8) 0.2866(2) 0.0269(4) Uani d . 1 1
O O1W 0.7678(3) 1.25800(10) 0.6839(3) 0.0335(4) Uani d . 1 1
O O2W 0.6638(3) 0.72504(9) 0.1254(3) 0.0268(3) Uani d . 1 1
N N1 0.5114(3) 0.87590(9) 0.7698(3) 0.0208(4) Uani d . 1 1
C C1 0.3832(4) 0.90549(12) 0.9102(3) 0.0239(5) Uani d . 1 1
H H1 0.2954 0.8715 0.9880 0.029 Uiso calc R 1 1
C C2 0.3784(4) 0.98627(12) 0.9423(3) 0.0248(5) Uani d . 1 1
H H2 0.2899 1.0068 1.0436 0.030 Uiso calc R 1 1
C C3 0.5005(4) 1.03582(12) 0.8289(3) 0.0224(4) Uani d . 1 1
H H3 0.4942 1.0906 0.8499 0.027 Uiso calc R 1 1
C C4 0.6376(4) 1.00521(11) 0.6787(3) 0.0192(4) Uani d . 1 1
C C5 0.6453(4) 0.92332(11) 0.6517(3) 0.0202(4) Uani d . 1 1
C C6 0.7859(4) 0.89034(12) 0.5088(3) 0.0209(4) Uani d . 1 1
H H6 0.7933 0.8353 0.4934 0.025 Uiso calc R 1 1
C C7 0.9110(4) 0.93845(12) 0.3931(3) 0.0219(5) Uani d . 1 1
H H7 1.0063 0.9163 0.2984 0.026 Uiso calc R 1 1
C C8 0.8998(4) 1.02078(11) 0.4132(3) 0.0204(5) Uani d . 1 1
C C9 0.7674(4) 1.05362(12) 0.5544(3) 0.0215(4) Uani d . 1 1
H H9 0.7629 1.1088 0.5687 0.026 Uiso calc R 1 1
C C10 1.0346(5) 1.14424(12) 0.3004(4) 0.0356(6) Uani d . 1 1
H H10A 1.1272 1.1603 0.4487 0.053 Uiso calc R 1 1
H H10B 0.8426 1.1634 0.2598 0.053 Uiso calc R 1 1
H H10C 1.1343 1.1661 0.2023 0.053 Uiso calc R 1 1
H H1W 0.634(5) 1.2537(14) 0.734(4) 0.037(7) Uiso d . 1 1
H H2W 0.679(5) 1.2708(15) 0.555(4) 0.041(8) Uiso d . 1 1
H H3W 0.838(6) 0.7354(14) 0.180(4) 0.037(7) Uiso d . 1 1
H H4W 0.616(6) 0.7473(18) 0.003(5) 0.060(9) Uiso d . 1 1

loop_
_atom_site_aniso_label
_atom_site_aniso_U_11
_atom_site_aniso_U_22
_atom_site_aniso_U_33
_atom_site_aniso_U_12
_atom_site_aniso_U_13
_atom_site_aniso_U_23
O1 0.0431(9) 0.0177(7) 0.0231(8) -0.0011(6) 0.0089(7) -0.0008(6)
O2 0.0337(8) 0.0249(8) 0.0258(8) -0.0023(6) 0.0144(7) 0.0018(7)
O1W 0.0269(9) 0.0466(10) 0.0286(9) 0.0045(7) 0.0101(8) 0.0107(8)
O2W 0.0293(9) 0.0277(8) 0.0245(8) -0.0015(6) 0.0095(7) 0.0032(7)
N1 0.0230(9) 0.0196(9) 0.0183(9) 0.0009(6) 0.0033(7) -0.0003(7)
C1 0.0250(11) 0.0297(12) 0.0173(11) -0.0008(8) 0.0062(9) 0.0004(9)
C2 0.0226(11) 0.0341(13) 0.0188(11) 0.0067(8) 0.0072(8) -0.0051(9)
C3 0.0235(11) 0.0216(10) 0.0214(11) 0.0034(8) 0.0049(9) -0.0038(8)
C4 0.0165(10) 0.0208(10) 0.0190(10) 0.0028(8) 0.0028(8) -0.0002(9)
C5 0.0185(10) 0.0223(10) 0.0180(11) 0.0004(8) 0.0019(9) 0.0001(8)
C6 0.0216(11) 0.0207(10) 0.0187(10) 0.0024(8) 0.0024(8) -0.0042(9)
C7 0.0206(11) 0.0280(12) 0.0177(11) 0.0017(8) 0.0064(9) -0.0041(9)
C8 0.0158(10) 0.0252(12) 0.0190(11) -0.0004(7) 0.0027(8) 0.0008(8)
C9 0.0225(10) 0.0190(10) 0.0220(11) 0.0022(8) 0.0042(8) -0.0012(9)
C10 0.0478(15) 0.0255(12) 0.0396(14) -0.0049(10) 0.0225(12) 0.0045(11)

loop_
_atom_type_symbol
_atom_type_description
_atom_type_scat_dispersion_real
_atom_type_scat_dispersion_imag
_atom_type_scat_source
Br Br -0.2901 2.4595 'International Tables Vol C Tables 4.2.6.8 and 6.1.1.4'
O O 0.0106 0.0060 'International Tables Vol C Tables 4.2.6.8 and 6.1.1.4'
N N 0.0061 0.0033 'International Tables Vol C Tables 4.2.6.8 and 6.1.1.4'
C C 0.0033 0.0016 'International Tables Vol C Tables 4.2.6.8 and 6.1.1.4'
H H 0.0000 0.0000 'International Tables Vol C Tables 4.2.6.8 and 6.1.1.4'

loop_
_geom_angle_atom_site_label_1
_geom_angle_atom_site_label_2
_geom_angle_atom_site_label_3
_geom_angle
C8 O2 C10 116.89(15)
H1W O1W H2W 98(2)
H3W O2W H4W 106(2)
O1 N1 C1 119.62(15)
O1 N1 C5 118.10(15)
C1 N1 C5 122.26(17)
N1 C1 C2 120.20(18)
N1 C1 H1 119.9
C2 C1 H1 119.9
C3 C2 C1 120.39(18)
C3 C2 H2 119.8
C1 C2 H2 119.8
C2 C3 C4 120.06(18)
C2 C3 H3 120.0
C4 C3 H3 120.0
C5 C4 C9 118.37(16)
C5 C4 C3 118.73(17)
C9 C4 C3 122.90(17)
N1 C5 C4 118.34(16)
N1 C5 C6 121.08(17)
C4 C5 C6 120.58(17)
C7 C6 C5 119.61(19)
C7 C6 H6 120.2
C5 C6 H6 120.2
C6 C7 C8 120.82(18)
C6 C7 H7 119.6
C8 C7 H7 119.6
O2 C8 C9 126.11(18)
O2 C8 C7 113.72(16)
C9 C8 C7 120.15(18)
C8 C9 C4 120.43(18)
C8 C9 H9 119.8
C4 C9 H9 119.8
O2 C10 H10A 109.5
O2 C10 H10B 109.5
H10A C10 H10B 109.5
O2 C10 H10C 109.5
H10A C10 H10C 109.5
H10B C10 H10C 109.5

loop_
_geom_bond_atom_site_label_1
_geom_bond_atom_site_label_2
_geom_bond_distance
O1 N1 1.338(2)
O2 C8 1.372(2)
O2 C10 1.434(2)
O1W H1W 0.82(3)
O1W H2W 0.86(3)
O2W H3W 0.86(3)
O2W H4W 0.85(3)
N1 C1 1.343(2)
N1 C5 1.401(3)
C1 C2 1.400(3)
C1 H1 0.9500
C2 C3 1.368(3)
C2 H2 0.9500
C3 C4 1.429(3)
C3 H3 0.9500
C4 C5 1.415(3)
C4 C9 1.426(3)
C5 C6 1.420(3)
C6 C7 1.371(3)
C6 H6 0.9500
C7 C8 1.418(3)
C7 H7 0.9500
C8 C9 1.382(3)
C9 H9 0.9500
C10 H10A 0.9800
C10 H10B 0.9800
C10 H10C 0.9800

loop_
_geom_hbond_atom_site_label_D
_geom_hbond_atom_site_label_H
_geom_hbond_atom_site_label_A
_geom_hbond_site_symmetry_A
_geom_hbond_distance_DH
_geom_hbond_distance_HA
_geom_hbond_distance_DA
_geom_hbond_angle_DHA
O2W H4W O1 1_554 0.85(3) 1.87(3) 2.721(2) 179(3)
O1W H2W O1 2_656 0.86(3) 1.92(3) 2.774(2) 178(2)
O1W H1W O2W 2_656 0.82(3) 2.00(3) 2.817(2) 170(2)
C3 H3 O2W 2_656 0.95 2.45 3.375(2) 163.8
O2W H3W O1W 2_746 0.86(3) 1.96(3) 2.828(2) 177(2)
C2 H2 O2 1_456 0.95 2.46 3.404(2) 176.4

loop_
_geom_torsion_atom_site_label_1
_geom_torsion_atom_site_label_2
_geom_torsion_atom_site_label_3
_geom_torsion_atom_site_label_4
_geom_torsion
O1 N1 C1 C2 -178.45(17)
C5 N1 C1 C2 0.3(3)
N1 C1 C2 C3 1.0(3)
C1 C2 C3 C4 -0.9(3)
C2 C3 C4 C5 -0.4(3)
C2 C3 C4 C9 179.60(18)
O1 N1 C5 C4 177.15(16)
C1 N1 C5 C4 -1.7(3)
O1 N1 C5 C6 -3.0(3)
C1 N1 C5 C6 178.22(17)
C9 C4 C5 N1 -178.36(17)
C3 C4 C5 N1 1.6(3)
C9 C4 C5 C6 1.8(3)
C3 C4 C5 C6 -178.23(18)
N1 C5 C6 C7 178.96(18)
C4 C5 C6 C7 -1.2(3)
C5 C6 C7 C8 -0.5(3)
C10 O2 C8 C9 -0.7(3)
C10 O2 C8 C7 -179.23(17)
C6 C7 C8 O2 -179.82(17)
C6 C7 C8 C9 1.5(3)
O2 C8 C9 C4 -179.36(18)
C7 C8 C9 C4 -0.9(3)
C5 C4 C9 C8 -0.7(3)
C3 C4 C9 C8 179.27(18)
